data_1538858
loop_
_publ_author_name
'Oberti, R.'
'Hawthorne, F.C.'
'Ungaretti, L.'
'Cannillo, E.'

_publ_section_title
;
 (6)Al disorder in amphiboles from mantle peridotites
;
_journal_name_full 'Canadian Mineralogist'
_journal_page_first 867
_journal_page_last 878
_journal_volume 33
_journal_year 1995
_chemical_formula_sum 'Al2.18 Ca1.88 Fe0.58 H2 K0.03 Mg3.7 Na0.6 O24 Si6.56 Ti0.05'
_chemical_name_systematic
;
(Na.55 K.03) (Ca1.88 Na.05 Fe.07) (Mg3.70 Fe.51 Al.74 Ti.05) (Si6.56 Al1.44) 
O22 (O H)2
;
_space_group_IT_number 12
_symmetry_space_group_name_Hall '-C 2y'
_symmetry_space_group_name_H-M 'C 1 2/m 1'
_cell_angle_alpha 90
_cell_angle_beta 105.26
_cell_angle_gamma 90
_cell_formula_units_Z 2
_cell_length_a 9.86
_cell_length_b 17.984
_cell_length_c 5.29
_cell_volume 904.961
_citation_journal_id_ASTM CAMIA6
_cod_data_source_file Oberti_CAMIA6_1995_1354.cif
_cod_data_source_block H2Al2.18Ca1.88Fe0.58K0.03Mg3.7Na0.6O24Si6.56Ti0.05
_cod_original_cell_volume 904.9608
_cod_original_formula_sum
;
H2 Al2.18 Ca1.88 Fe0.58 K0.03 Mg3.7 Na0.6 O24 Si6.56 Ti0.05
;
_cod_database_code 1538858

loop_
_symmetry_equiv_pos_as_xyz
x,y,z
-x,y,-z
-x,-y,-z
x,-y,z
x+1/2,y+1/2,z
-x+1/2,y+1/2,-z
-x+1/2,-y+1/2,-z
x+1/2,-y+1/2,z

loop_
_atom_site_label
_atom_site_type_symbol
_atom_site_fract_x
_atom_site_fract_y
_atom_site_fract_z
_atom_site_occupancy
_atom_site_U_iso_or_equiv
K1 K+1 0.0291 0.5 0.0727 0.015 0.0
Mg2 Mg+2 0 0.1762 0 0.61 0.0
Mg3 Mg+2 0 0 0 0.66 0.0
O2 O-2 0.1195 0.1732 0.7321 1 0.0
Fe1 Fe+2 0 0.0889 0.5 0.09 0.0
O6 O-2 0.3437 0.1163 0.609 1 0.0
Si2 Si+4 0.2905 0.1729 0.8122 1 0.0
Na2 Na+1 0 0.5 0 0.25 0.0
Na4 Na+1 0 0.4675 0 0.1 0.0
O1 O-2 0.1073 0.0875 0.2162 1 0.0
Si1 Si+4 0.2807 0.0852 0.3022 0.64 0.0
O7 O-2 0.3394 0 0.2753 1 0.0
Ti1 Ti+4 0 0.1762 0 0.025 0.0
Al3 Al+3 0 0 0 0.25 0.0
Al2 Al+3 0 0.1762 0 0.245 0.0
O5 O-2 0.3496 0.1403 0.1121 1 0.0
O3 O-2 0.1084 0 0.7173 1 0.0
Fe2 Fe+2 0 0.1762 0 0.12 0.0
Na3 Na+1 0.0336 0.5 0.0843 0.05 0.0
Na1 Na+1 0 0.2798 0.5 0.025 0.0
Fe4 Fe+2 0 0.2571 0.5 0.035 0.0
Al1 Al+3 0.2807 0.0852 0.3022 0.36 0.0
H1 H+1 0.1974 0 0.7676 1 0.0
Ca1 Ca+2 0 0.2798 0.5 0.94 0.0
Mg1 Mg+2 0 0.0889 0.5 0.91 0.0
O4 O-2 0.3671 0.25 0.7884 1 0.0
Fe3 Fe+2 0 0 0 0.09 0.0
